data_7700096
loop_
_publ_author_name
'Damjanovi\'c, Vladimir'
'Pisk, Jana'
'Kuzman, Dino'
'Agustin, Dominique'
'Vrdoljak, Vi\<snja'
'Stilinovi\'c, Vladimir'
'Cindri\'c, Marina'

_publ_section_title
;
 The synthesis, structure and catalytic properties of the
 [Mo<sub>7</sub>O<sub>24</sub>(\m-Mo<sub>8</sub>O<sub>26</sub>)Mo<sub>7</sub>O<sub>24</sub>]<sup>16-</sup>
 anion formed via two intermediate heptamolybdates
 [Co(en)<sub>3</sub>]<sub>2</sub>[NaMo<sub>7</sub>O<sub>24</sub>]Cl&#x00B7;nH<sub>2</sub>O
 and
 (H<sub>3</sub>O)[Co(en)<sub>3</sub>]<sub>2</sub>[Mo<sub>7</sub>O<sub>24</sub>]Cl&#x00B7;9H<sub>2</sub>O.
;
_journal_issue 27
_journal_name_full 'Dalton transactions (Cambridge, England : 2003)'
_journal_page_first 9974
_journal_page_last 9983
_journal_paper_doi 10.1039/c9dt01625b
_journal_volume 48
_journal_year 2019
_chemical_formula_sum 'C12 H69 Cl Co2 Mo7 N12 O34'
_chemical_formula_weight 1750.68
_space_group_crystal_system monoclinic
_space_group_IT_number 5
_space_group_name_Hall 'C 2y'
_space_group_name_H-M_alt 'C 1 2 1'
_symmetry_space_group_name_Hall 'C 2y'
_symmetry_space_group_name_H-M 'C 1 2 1'
_atom_sites_solution_hydrogens mixed
_audit_creation_method SHELXL-2014/7
_audit_update_record
;
2019-03-21 deposited with the CCDC.    2019-05-13 downloaded from the CCDC.
;
_cell_angle_alpha 90
_cell_angle_beta 114.916(5)
_cell_angle_gamma 90
_cell_formula_units_Z 2
_cell_length_a 16.2589(9)
_cell_length_b 15.4723(4)
_cell_length_c 10.7082(4)
_cell_measurement_reflns_used 11544
_cell_measurement_temperature 295(2)
_cell_measurement_theta_max 36.4420
_cell_measurement_theta_min 3.7457
_cell_volume 2443.1(2)
_computing_cell_refinement
;
CrysAlis RED, Oxford Diffraction Ltd.,
Version 1.171.32.29 (release 10-06-2008 CrysAlis171 .NET)
(compiled Jun 10 2008,16:49:55)
;
_computing_data_collection
;
CrysAlis CCD, Oxford Diffraction Ltd.,
Version 1.171.32.29 (release 10-06-2008 CrysAlis171 .NET)
(compiled Jun 10 2008,16:49:55)
;
_computing_data_reduction
;
CrysAlis RED, Oxford Diffraction Ltd.,
Version 1.171.32.29 (release 10-06-2008 CrysAlis171 .NET)
(compiled Jun 10 2008,16:49:55)
;
_computing_molecular_graphics
;
Mercury CSD 3.10.3 (Build 205818) 
Created on uto kol 14 05:36:29 2018
;
_computing_publication_material 'PARST (Nardelli, 1983)'
_computing_structure_refinement 'SHELXL-2014/7 (Sheldrick, 2014)'
_computing_structure_solution 'SHELXS-2014/7 (Sheldrick, 2014)'
_diffrn_ambient_temperature 295(2)
_diffrn_detector_area_resol_mean 16.3426
_diffrn_measured_fraction_theta_full 0.982
_diffrn_measured_fraction_theta_max 0.970
_diffrn_measurement_device_type 'Oxford Diffraction Xcalibur Kappa CCD'
_diffrn_radiation_monochromator graphite
_diffrn_radiation_source 'Enhance (Mo) X-ray Source'
_diffrn_radiation_type MoK\a
_diffrn_radiation_wavelength 0.71073
_diffrn_reflns_av_R_equivalents 0.0121
_diffrn_reflns_av_unetI/netI 0.0174
_diffrn_reflns_Laue_measured_fraction_full 0.982
_diffrn_reflns_Laue_measured_fraction_max 0.970
_diffrn_reflns_limit_h_max 19
_diffrn_reflns_limit_h_min -20
_diffrn_reflns_limit_k_max 20
_diffrn_reflns_limit_k_min -20
_diffrn_reflns_limit_l_max 14
_diffrn_reflns_limit_l_min -14
_diffrn_reflns_number 9259
_diffrn_reflns_point_group_measured_fraction_full 0.973
_diffrn_reflns_point_group_measured_fraction_max 0.949
_diffrn_reflns_theta_full 25.242
_diffrn_reflns_theta_max 27.999
_diffrn_reflns_theta_min 3.754
_exptl_absorpt_coefficient_mu 2.556
_exptl_absorpt_correction_T_max 1.00000
_exptl_absorpt_correction_T_min 0.82674
_exptl_absorpt_correction_type multi-scan
_exptl_absorpt_process_details
;
CrysAlis RED, Oxford Diffraction Ltd.,
Version 1.171.32.29 (release 10-06-2008 CrysAlis171 .NET)
(compiled Jun 10 2008,16:49:55)
Empirical absorption correction using spherical harmonics,
 implemented in SCALE3 ABSPACK scaling algorithm.
;
_exptl_crystal_colour orange
_exptl_crystal_density_diffrn 2.381
_exptl_crystal_description plate
_exptl_crystal_F_000 1724
_exptl_crystal_size_max 0.48
_exptl_crystal_size_mid 0.32
_exptl_crystal_size_min 0.09
_refine_diff_density_max 0.339
_refine_diff_density_min -0.624
_refine_diff_density_rms 0.066
_refine_ls_abs_structure_details
;
 Flack x determined using 2554 quotients [(I+)-(I-)]/[(I+)+(I-)]
 (Parsons, Flack and Wagner, Acta Cryst. B69 (2013) 249-259).
;
_refine_ls_abs_structure_Flack -0.012(9)
_refine_ls_extinction_method none
_refine_ls_goodness_of_fit_ref 1.065
_refine_ls_hydrogen_treatment mixed
_refine_ls_matrix_type full
_refine_ls_number_parameters 346
_refine_ls_number_reflns 5608
_refine_ls_number_restraints 8
_refine_ls_restrained_S_all 1.064
_refine_ls_R_factor_all 0.0150
_refine_ls_R_factor_gt 0.0146
_refine_ls_shift/su_max 0.002
_refine_ls_shift/su_mean 0.000
_refine_ls_structure_factor_coef Fsqd
_refine_ls_weighting_details 'w=1/[\s^2^(Fo^2^)+(0.0223P)^2^] where P=(Fo^2^+2Fc^2^)/3'
_refine_ls_weighting_scheme calc
_refine_ls_wR_factor_gt 0.0353
_refine_ls_wR_factor_ref 0.0353
_reflns_Friedel_coverage 0.888
_reflns_Friedel_fraction_full 0.962
_reflns_Friedel_fraction_max 0.927
_reflns_number_gt 5528
_reflns_number_total 5608
_reflns_threshold_expression 'I > 2\s(I)'
_cod_data_source_file c9dt01625b2.cif
_cod_data_source_block 3
_cod_depositor_comments 'Adding full bibliography for 7700094--7700099.cif.'
_cod_database_code 7700096
_shelx_shelxl_version_number 2014/7
_shelx_space_group_comment
;
The symmetry employed for this shelxl refinement is uniquely defined
by the following loop, which should always be used as a source of
symmetry information in preference to the above space-group names.
They are only intended as comments.
;

loop_
_space_group_symop_operation_xyz
'x, y, z'
'-x, y, -z'
'x+1/2, y+1/2, z'
'-x+1/2, y+1/2, -z'

loop_
_atom_site_label
_atom_site_type_symbol
_atom_site_fract_x
_atom_site_fract_y
_atom_site_fract_z
_atom_site_U_iso_or_equiv
_atom_site_adp_type
_atom_site_occupancy
_atom_site_site_symmetry_order
_atom_site_calc_flag
_atom_site_refinement_flags_posn
_atom_site_refinement_flags_adp
_atom_site_refinement_flags_occupancy
Cl1 Cl 0.5000 0.63711(11) 0.0000 0.0388(3) Uani 1 2 d S T P
C1 C 0.0778(2) 0.4467(3) -0.0746(4) 0.0278(8) Uani 1 1 d . . .
H1A H 0.0217 0.4223 -0.1420 0.033 Uiso 1 1 calc R U .
H1B H 0.0631 0.4899 -0.0215 0.033 Uiso 1 1 calc R U .
C4 C 0.3449(3) 0.4332(3) -0.1755(4) 0.0283(8) Uani 1 1 d . . .
H4A H 0.3465 0.3908 -0.2411 0.034 Uiso 1 1 calc R U .
H4B H 0.4067 0.4478 -0.1132 0.034 Uiso 1 1 calc R U .
C6 C 0.3153(3) 0.6395(3) 0.1651(4) 0.0309(8) Uani 1 1 d . . .
H6A H 0.3044 0.6751 0.2312 0.037 Uiso 1 1 calc R U .
H6B H 0.3392 0.6758 0.1144 0.037 Uiso 1 1 calc R U .
C3 C 0.2945(3) 0.5126(3) -0.2492(4) 0.0305(8) Uani 1 1 d . . .
H3A H 0.3289 0.5431 -0.2906 0.037 Uiso 1 1 calc R U .
H3B H 0.2361 0.4968 -0.3213 0.037 Uiso 1 1 calc R U .
C2 C 0.1361(3) 0.3769(3) 0.0188(4) 0.0303(8) Uani 1 1 d . . .
H2A H 0.1084 0.3543 0.0764 0.036 Uiso 1 1 calc R U .
H2B H 0.1441 0.3298 -0.0348 0.036 Uiso 1 1 calc R U .
C5 C 0.3810(3) 0.5679(3) 0.2378(4) 0.0320(9) Uani 1 1 d . . .
H5A H 0.4409 0.5913 0.2919 0.038 Uiso 1 1 calc R U .
H5B H 0.3612 0.5367 0.2988 0.038 Uiso 1 1 calc R U .
O13 O 0.9823(2) 0.2485(3) 0.7311(4) 0.0500(8) Uani 1 1 d D . .
O14 O 0.3773(2) -0.1174(2) 0.5770(4) 0.0440(8) Uani 1 1 d . . .
O17 O 0.8725(3) 0.1329(3) 0.5156(4) 0.0503(9) Uani 1 1 d D . .
O15 O 0.1187(2) 0.3416(3) -0.3229(4) 0.0470(8) Uani 1 1 d . . .
O16 O 0.5516(3) 0.4721(3) 0.4243(5) 0.0535(9) Uani 1 1 d D . .
H1W H 0.945(3) 0.288(3) 0.714(7) 0.080 Uiso 1 1 d D U .
H2W H 0.965(4) 0.231(5) 0.797(7) 0.080 Uiso 1 1 d . U .
H4W H 0.320(4) -0.122(5) 0.559(7) 0.080 Uiso 1 1 d . U .
H3W H 0.384(5) -0.071(5) 0.609(7) 0.080 Uiso 1 1 d . U .
H10W H 0.903(5) 0.168(5) 0.570(7) 0.080 Uiso 1 1 d . U .
H11W H 0.899(6) 0.087(4) 0.518(13) 0.080 Uiso 0.5 1 d D U P
H6W H 0.103(5) 0.359(5) -0.396(7) 0.080 Uiso 1 1 d . U .
H5W H 0.072(5) 0.315(5) -0.326(7) 0.080 Uiso 1 1 d . U .
H7W H 0.585(3) 0.432(3) 0.424(6) 0.080 Uiso 1 1 d D U .
H8W H 0.535(5) 0.449(4) 0.479(7) 0.080 Uiso 0.5 1 d D U P
H12W H 0.820(2) 0.145(6) 0.499(9) 0.15(4) Uiso 1 1 d D . .
H9W H 0.572(7) 0.521(3) 0.442(13) 0.06(4) Uiso 0.5 1 d D . P
Mo1 Mo 0.42699(2) 0.25486(2) 0.22715(2) 0.01626(6) Uani 1 1 d . . .
Mo2 Mo 0.5000 0.11441(2) 0.5000 0.01223(7) Uani 1 2 d S T P
Mo3 Mo 0.67435(2) 0.25665(2) 0.56804(2) 0.01803(6) Uani 1 1 d . . .
Mo4 Mo 0.60159(2) 0.14424(2) 0.28022(3) 0.01777(6) Uani 1 1 d . . .
Co5 Co 0.25837(3) 0.49571(3) -0.01337(4) 0.01552(9) Uani 1 1 d . . .
O6 O 0.54917(14) 0.22046(16) 0.3990(2) 0.0147(5) Uani 1 1 d . . .
O4 O 0.39210(16) 0.15451(16) 0.3552(2) 0.0154(5) Uani 1 1 d . . .
O10 O 0.69973(16) 0.15668(17) 0.4674(2) 0.0215(5) Uani 1 1 d . . .
O5 O 0.47433(16) 0.15255(17) 0.1683(2) 0.0194(5) Uani 1 1 d . . .
O12 O 0.64056(19) 0.21779(19) 0.2012(3) 0.0277(6) Uani 1 1 d . . .
O11 O 0.63225(18) 0.04506(17) 0.2376(3) 0.0262(5) Uani 1 1 d . . .
O3 O 0.47084(18) 0.33790(17) 0.1695(3) 0.0251(6) Uani 1 1 d . . .
N6 N 0.23035(19) 0.59741(19) 0.0701(3) 0.0212(6) Uani 1 1 d . . .
H6C H 0.1974 0.6345 0.0045 0.025 Uiso 1 1 calc R U .
H6D H 0.1981 0.5817 0.1160 0.025 Uiso 1 1 calc R U .
N3 N 0.2822(2) 0.5684(2) -0.1442(3) 0.0228(6) Uani 1 1 d . . .
H3C H 0.2360 0.6044 -0.1858 0.027 Uiso 1 1 calc R U .
H3D H 0.3320 0.5997 -0.0996 0.027 Uiso 1 1 calc R U .
O2 O 0.39361(16) 0.32022(15) 0.3522(2) 0.0184(5) Uani 1 1 d . . .
O1 O 0.31782(15) 0.24330(17) 0.0989(2) 0.0228(5) Uani 1 1 d . . .
O7 O 0.45848(17) 0.04640(17) 0.5899(2) 0.0201(5) Uani 1 1 d . . .
O8 O 0.69402(18) 0.34259(18) 0.4826(3) 0.0259(6) Uani 1 1 d . . .
O9 O 0.77498(16) 0.24180(18) 0.7082(2) 0.0261(6) Uani 1 1 d . . .
N1 N 0.13042(19) 0.4863(2) -0.1443(3) 0.0227(6) Uani 1 1 d . . .
H1C H 0.1084 0.5385 -0.1757 0.027 Uiso 1 1 calc R U .
H1D H 0.1256 0.4538 -0.2157 0.027 Uiso 1 1 calc R U .
N2 N 0.2252(2) 0.4178(2) 0.1051(3) 0.0244(6) Uani 1 1 d . . .
H2C H 0.2675 0.3773 0.1418 0.029 Uiso 1 1 calc R U .
H2D H 0.2211 0.4478 0.1733 0.029 Uiso 1 1 calc R U .
N5 N 0.3831(2) 0.5097(2) 0.1295(3) 0.0245(6) Uani 1 1 d . . .
H5C H 0.4056 0.4585 0.1658 0.029 Uiso 1 1 calc R U .
H5D H 0.4182 0.5320 0.0927 0.029 Uiso 1 1 calc R U .
N4 N 0.2950(2) 0.3983(2) -0.0971(3) 0.0234(6) Uani 1 1 d . . .
H4C H 0.3306 0.3623 -0.0318 0.028 Uiso 1 1 calc R U .
H4D H 0.2463 0.3692 -0.1534 0.028 Uiso 1 1 calc R U .

loop_
_atom_site_aniso_label
_atom_site_aniso_U_11
_atom_site_aniso_U_22
_atom_site_aniso_U_33
_atom_site_aniso_U_23
_atom_site_aniso_U_13
_atom_site_aniso_U_12
Cl1 0.0279(7) 0.0453(8) 0.0443(7) 0.000 0.0163(6) 0.000
C1 0.0185(16) 0.032(2) 0.0329(18) 0.0000(16) 0.0108(14) -0.0036(15)
C4 0.032(2) 0.0284(19) 0.0323(18) -0.0016(15) 0.0216(16) 0.0060(16)
C6 0.0294(19) 0.0266(18) 0.0336(18) -0.0089(16) 0.0105(15) 0.0007(16)
C3 0.041(2) 0.033(2) 0.0245(16) 0.0038(15) 0.0207(16) 0.0043(18)
C2 0.029(2) 0.0265(19) 0.037(2) 0.0049(16) 0.0162(17) -0.0038(16)
C5 0.027(2) 0.036(2) 0.0261(17) -0.0043(16) 0.0051(15) 0.0018(17)
O13 0.0373(17) 0.049(2) 0.062(2) 0.0085(19) 0.0195(15) 0.0048(16)
O14 0.0351(16) 0.0291(15) 0.064(2) 0.0003(15) 0.0172(16) -0.0088(14)
O17 0.0339(18) 0.061(3) 0.052(2) -0.0140(17) 0.0140(15) 0.0102(15)
O15 0.0458(19) 0.048(2) 0.0459(18) -0.0127(16) 0.0180(16) -0.0108(16)
O16 0.062(2) 0.033(2) 0.067(2) 0.0084(18) 0.029(2) 0.0119(18)
Mo1 0.01559(12) 0.01447(11) 0.01587(11) 0.00336(11) 0.00384(9) 0.00092(11)
Mo2 0.01279(18) 0.01019(15) 0.01331(15) 0.000 0.00511(13) 0.000
Mo3 0.01414(12) 0.02006(12) 0.01717(11) 0.00183(12) 0.00395(9) -0.00402(12)
Mo4 0.01954(14) 0.01703(12) 0.02022(12) -0.00252(11) 0.01176(10) 0.00086(11)
Co5 0.0157(2) 0.0148(2) 0.01687(18) 0.00292(16) 0.00771(15) 0.00421(16)
O6 0.0141(12) 0.0138(10) 0.0158(11) 0.0006(8) 0.0061(9) 0.0007(9)
O4 0.0150(10) 0.0144(11) 0.0155(9) -0.0017(9) 0.0051(8) -0.0022(9)
O10 0.0155(11) 0.0246(13) 0.0240(11) -0.0027(11) 0.0079(9) 0.0047(10)
O5 0.0222(12) 0.0177(11) 0.0179(10) -0.0035(10) 0.0081(9) 0.0005(10)
O12 0.0311(14) 0.0271(14) 0.0322(13) 0.0026(12) 0.0204(11) 0.0002(12)
O11 0.0300(13) 0.0237(13) 0.0295(12) -0.0035(10) 0.0172(11) 0.0021(10)
O3 0.0291(13) 0.0195(12) 0.0302(13) 0.0047(10) 0.0159(11) -0.0001(10)
N6 0.0225(15) 0.0201(15) 0.0225(13) 0.0011(11) 0.0108(11) 0.0040(12)
N3 0.0246(15) 0.0215(15) 0.0245(14) 0.0064(12) 0.0124(12) 0.0057(12)
O2 0.0193(11) 0.0142(11) 0.0213(11) -0.0012(9) 0.0082(9) 0.0003(9)
O1 0.0197(11) 0.0240(14) 0.0197(10) -0.0019(10) 0.0035(8) 0.0022(10)
O7 0.0231(13) 0.0157(12) 0.0217(11) 0.0014(10) 0.0097(10) -0.0040(10)
O8 0.0269(13) 0.0245(13) 0.0288(13) 0.0032(11) 0.0143(11) -0.0046(11)
O9 0.0192(11) 0.0286(15) 0.0248(11) 0.0010(11) 0.0036(9) -0.0002(10)
N1 0.0224(14) 0.0220(15) 0.0220(13) 0.0017(12) 0.0078(11) 0.0051(12)
N2 0.0257(16) 0.0233(15) 0.0273(15) 0.0072(12) 0.0142(13) 0.0062(12)
N5 0.0211(14) 0.0242(15) 0.0266(14) 0.0037(13) 0.0085(12) 0.0064(12)
N4 0.0277(16) 0.0217(16) 0.0218(14) 0.0037(12) 0.0115(12) 0.0065(13)

loop_
_atom_type_symbol
_atom_type_description
_atom_type_scat_dispersion_real
_atom_type_scat_dispersion_imag
_atom_type_scat_source
C C 0.0033 0.0016 'International Tables Vol C Tables 4.2.6.8 and 6.1.1.4'
H H 0.0000 0.0000 'International Tables Vol C Tables 4.2.6.8 and 6.1.1.4'
N N 0.0061 0.0033 'International Tables Vol C Tables 4.2.6.8 and 6.1.1.4'
O O 0.0106 0.0060 'International Tables Vol C Tables 4.2.6.8 and 6.1.1.4'
Cl Cl 0.1484 0.1585 'International Tables Vol C Tables 4.2.6.8 and 6.1.1.4'
Co Co 0.3494 0.9721 'International Tables Vol C Tables 4.2.6.8 and 6.1.1.4'
Mo Mo -1.6832 0.6857 'International Tables Vol C Tables 4.2.6.8 and 6.1.1.4'

loop_
_geom_angle_atom_site_label_1
_geom_angle_atom_site_label_2
_geom_angle_atom_site_label_3
_geom_angle
_geom_angle_site_symmetry_1
_geom_angle_site_symmetry_3
N1 C1 C2 107.2(3) . .
N4 C4 C3 106.7(3) . .
N6 C6 C5 106.6(3) . .
N3 C3 C4 107.0(3) . .
N2 C2 C1 106.4(3) . .
N5 C5 C6 106.7(3) . .
O3 Mo1 O1 103.60(13) . .
O3 Mo1 O2 98.01(12) . .
O1 Mo1 O2 96.33(11) . .
O3 Mo1 O5 102.08(11) . .
O1 Mo1 O5 94.07(11) . .
O2 Mo1 O5 154.49(10) . .
O3 Mo1 O6 96.96(11) . .
O1 Mo1 O6 158.16(11) . .
O2 Mo1 O6 87.93(10) . .
O5 Mo1 O6 74.25(9) . .
O3 Mo1 O4 166.35(10) . .
O1 Mo1 O4 88.57(10) . .
O2 Mo1 O4 74.18(10) . .
O5 Mo1 O4 82.88(10) . .
O6 Mo1 O4 71.94(8) . .
O3 Mo1 Mo4 89.55(9) . .
O1 Mo1 Mo4 128.98(8) . .
O2 Mo1 Mo4 130.86(7) . .
O5 Mo1 Mo4 35.00(7) . .
O6 Mo1 Mo4 42.93(6) . .
O4 Mo1 Mo4 87.44(6) . .
O7 Mo2 O7 105.73(18) . 2_656
O7 Mo2 O4 102.11(11) . .
O7 Mo2 O4 100.75(11) 2_656 .
O7 Mo2 O4 100.75(11) . 2_656
O7 Mo2 O4 102.11(11) 2_656 2_656
O4 Mo2 O4 141.69(15) . 2_656
O7 Mo2 O6 82.99(11) . 2_656
O7 Mo2 O6 171.25(11) 2_656 2_656
O4 Mo2 O6 76.34(9) . 2_656
O4 Mo2 O6 76.42(9) 2_656 2_656
O7 Mo2 O6 171.25(11) . .
O7 Mo2 O6 83.00(11) 2_656 .
O4 Mo2 O6 76.42(9) . .
O4 Mo2 O6 76.34(9) 2_656 .
O6 Mo2 O6 88.29(12) 2_656 .
O9 Mo3 O8 104.36(13) . .
O9 Mo3 O2 101.25(12) . 2_656
O8 Mo3 O2 96.37(11) . 2_656
O9 Mo3 O10 91.75(11) . .
O8 Mo3 O10 100.52(11) . .
O2 Mo3 O10 155.42(10) 2_656 .
O9 Mo3 O6 157.14(11) . .
O8 Mo3 O6 94.35(11) . .
O2 Mo3 O6 89.41(10) 2_656 .
O10 Mo3 O6 71.71(9) . .
O9 Mo3 O4 90.80(11) . 2_656
O8 Mo3 O4 163.96(11) . 2_656
O2 Mo3 O4 75.16(10) 2_656 2_656
O10 Mo3 O4 83.97(10) . 2_656
O6 Mo3 O4 72.28(8) . 2_656
O12 Mo4 O11 104.71(14) . .
O12 Mo4 O5 100.13(12) . .
O11 Mo4 O5 104.49(12) . .
O12 Mo4 O10 97.41(13) . .
O11 Mo4 O10 98.89(12) . .
O5 Mo4 O10 145.95(10) . .
O12 Mo4 O6 104.56(11) . .
O11 Mo4 O6 150.32(11) . .
O5 Mo4 O6 74.95(9) . .
O10 Mo4 O6 72.49(9) . .
O12 Mo4 O7 174.68(12) . 2_656
O11 Mo4 O7 80.47(11) . 2_656
O5 Mo4 O7 79.46(9) . 2_656
O10 Mo4 O7 80.42(9) . 2_656
O6 Mo4 O7 70.18(8) . 2_656
O12 Mo4 Mo1 92.47(9) . .
O11 Mo4 Mo1 140.34(9) . .
O5 Mo4 Mo1 36.42(7) . .
O10 Mo4 Mo1 114.24(7) . .
O6 Mo4 Mo1 42.29(5) . .
O7 Mo4 Mo1 84.07(6) 2_656 .
N6 Co5 N3 91.11(12) . .
N6 Co5 N1 90.32(12) . .
N3 Co5 N1 90.06(12) . .
N6 Co5 N4 175.46(14) . .
N3 Co5 N4 85.69(13) . .
N1 Co5 N4 92.90(13) . .
N6 Co5 N5 85.32(12) . .
N3 Co5 N5 92.51(13) . .
N1 Co5 N5 174.98(12) . .
N4 Co5 N5 91.59(13) . .
N6 Co5 N2 91.02(13) . .
N3 Co5 N2 174.99(14) . .
N1 Co5 N2 85.40(12) . .
N4 Co5 N2 92.43(12) . .
N5 Co5 N2 92.18(13) . .
Mo1 O6 Mo3 150.38(13) . .
Mo1 O6 Mo4 94.78(8) . .
Mo3 O6 Mo4 99.77(9) . .
Mo1 O6 Mo2 101.73(9) . .
Mo3 O6 Mo2 100.63(8) . .
Mo4 O6 Mo2 100.97(10) . .
Mo2 O4 Mo3 110.63(10) . 2_656
Mo2 O4 Mo1 109.54(10) . .
Mo3 O4 Mo1 91.18(9) 2_656 .
Mo4 O10 Mo3 110.84(11) . .
Mo4 O5 Mo1 108.57(11) . .
C6 N6 Co5 109.9(2) . .
C3 N3 Co5 109.6(2) . .
Mo3 O2 Mo1 114.94(12) 2_656 .
Mo2 O7 Mo4 105.85(12) . 2_656
C1 N1 Co5 109.4(2) . .
C2 N2 Co5 108.5(2) . .
C5 N5 Co5 108.7(2) . .
C4 N4 Co5 108.6(2) . .

loop_
_geom_bond_atom_site_label_1
_geom_bond_atom_site_label_2
_geom_bond_distance
_geom_bond_site_symmetry_2
C1 N1 1.485(4) .
C1 C2 1.506(5) .
C4 N4 1.492(5) .
C4 C3 1.502(5) .
C6 N6 1.477(5) .
C6 C5 1.509(5) .
C3 N3 1.497(5) .
C2 N2 1.491(5) .
C5 N5 1.479(5) .
Mo1 O3 1.706(3) .
Mo1 O1 1.736(2) .
Mo1 O2 1.930(2) .
Mo1 O5 1.976(2) .
Mo1 O6 2.130(2) .
Mo1 O4 2.295(2) .
Mo1 Mo4 3.1547(4) .
Mo2 O7 1.743(3) .
Mo2 O7 1.743(3) 2_656
Mo2 O4 1.891(2) .
Mo2 O4 1.891(2) 2_656
Mo2 O6 2.287(2) 2_656
Mo2 O6 2.287(2) .
Mo3 O9 1.707(2) .
Mo3 O8 1.718(3) .
Mo3 O2 1.927(2) 2_656
Mo3 O10 2.024(2) .
Mo3 O6 2.151(2) .
Mo3 O4 2.256(2) 2_656
Mo4 O12 1.692(3) .
Mo4 O11 1.733(3) .
Mo4 O5 1.909(2) .
Mo4 O10 1.976(2) .
Mo4 O6 2.156(2) .
Mo4 O7 2.514(3) 2_656
Co5 N6 1.956(3) .
Co5 N3 1.959(3) .
Co5 N1 1.964(3) .
Co5 N4 1.971(3) .
Co5 N5 1.971(3) .
Co5 N2 1.983(3) .
O4 Mo3 2.256(2) 2_656
O2 Mo3 1.927(2) 2_656
O7 Mo4 2.514(3) 2_656
